data_4020768
loop_
_publ_author_name
'Ahmad Basheer'
'Zvi Rappoport'

_publ_section_title
;
 Enols of Amides Activated by the 2,2,2-Trichloroethoxycarbonyl Group
;
_journal_name_full 'Journal of Organic Chemistry'
_journal_page_first 1151
_journal_page_last 1160
_journal_paper_doi 10.1021/jo030266z
_journal_volume 69
_journal_year 2004
_chemical_formula_moiety 'C9 H11 N2 O3 Cl3'
_chemical_formula_sum 'C9 H11 Cl3 N2 O3'
_chemical_formula_weight 301.56
_space_group_IT_number 2
_symmetry_cell_setting triclinic
_symmetry_Int_Tables_number 2
_symmetry_space_group_name_Hall '-P 1'
_symmetry_space_group_name_H-M 'P -1'
_cell_angle_alpha 103.06(1)
_cell_angle_beta 94.02(1)
_cell_angle_gamma 100.73(1)
_cell_formula_units_Z 2
_cell_length_a 8.757(3)
_cell_length_b 9.643(2)
_cell_length_c 8.346(2)
_cell_measurement_temperature 293.2
_cell_volume 669.9(3)
_diffrn_ambient_temperature 293.2
_exptl_crystal_density_diffrn 1.495
_refine_ls_R_factor_obs 0.0610
_refine_ls_wR_factor_obs 0.0810
_cod_original_formula_sum 'C9 H11 N2 O3 Cl3'
_cod_database_code 4020768

loop_
_symmetry_equiv_pos_as_xyz
'  +x,  +y,  +z'
'  -x,  -y,  -z'

loop_
_atom_site_aniso_label
_atom_site_aniso_U_11
_atom_site_aniso_U_22
_atom_site_aniso_U_33
_atom_site_aniso_U_12
_atom_site_aniso_U_13
_atom_site_aniso_U_23
Cl(1) 0.060(1) 0.079(1) 0.0446(9) 0.0142(9) 0.0091(7) 0.0160(8)
Cl(2) 0.056(1) 0.079(1) 0.057(1) 0.0109(9) -0.0089(8) 0.0009(9)
Cl(3) 0.085(1) 0.051(1) 0.098(1) 0.0302(10) 0.019(1) 0.0228(9)
O(1) 0.051(2) 0.056(2) 0.044(2) 0.017(2) 0.021(2) 0.026(2)
O(2) 0.055(3) 0.052(2) 0.051(2) 0.017(2) 0.019(2) 0.029(2)
O(3) 0.053(3) 0.045(2) 0.070(3) 0.021(2) 0.030(2) 0.033(2)
N(1) 0.047(3) 0.044(3) 0.042(3) 0.015(2) 0.014(2) 0.017(2)
N(2) 0.060(4) 0.063(3) 0.063(3) 0.024(3) 0.029(3) 0.037(3)
C(1) 0.041(3) 0.037(3) 0.031(3) -0.001(3) 0.004(2) 0.010(2)
C(2) 0.036(3) 0.034(3) 0.033(3) 0.004(2) 0.006(2) 0.009(2)
C(3) 0.037(3) 0.039(3) 0.039(3) 0.009(3) 0.003(2) 0.013(2)
C(4) 0.052(4) 0.050(3) 0.069(4) 0.015(3) 0.021(3) 0.031(3)
C(5) 0.047(4) 0.045(3) 0.047(3) 0.017(3) 0.006(3) 0.015(3)
C(6) 0.039(3) 0.035(3) 0.041(3) 0.008(2) 0.008(3) 0.012(2)
C(7) 0.050(4) 0.055(3) 0.043(3) 0.018(3) 0.015(3) 0.016(3)
C(8) 0.073(5) 0.051(4) 0.060(4) 0.022(3) 0.016(3) 0.013(3)
C(9) 0.051(4) 0.094(6) 0.099(6) 0.015(4) 0.007(4) 0.045(5)

loop_
_atom_site_label
_atom_site_fract_x
_atom_site_fract_y
_atom_site_fract_z
_atom_site_U_iso_or_equiv
_atom_site_thermal_displace_type
Cl(1) 0.7832(2) -0.0031(2) 0.4875(2) 0.061 Uani
Cl(2) 0.9331(2) 0.0784(2) 0.8222(2) 0.068 Uani
Cl(3) 0.7680(2) -0.2193(2) 0.6802(2) 0.075 Uani
O(1) 0.2746(4) 0.3541(4) 0.9463(4) 0.047 Uani
O(2) 0.4211(4) 0.1430(4) 0.9140(5) 0.048 Uani
O(3) 0.6077(4) 0.1410(4) 0.7394(5) 0.050 Uani
N(1) 0.3130(5) 0.5080(5) 0.7787(5) 0.042 Uani
N(2) 0.6332(6) 0.4238(5) 0.5541(6) 0.056 Uani
C(1) 0.3533(6) 0.3986(5) 0.8311(6) 0.037 Uani
C(2) 0.4745(6) 0.3286(5) 0.7693(6) 0.034 Uani
C(3) 0.4965(6) 0.2003(5) 0.8161(6) 0.038 Uani
C(4) 0.6158(7) -0.0038(6) 0.7508(7) 0.053 Uani
C(5) 0.7681(7) -0.0330(6) 0.6881(7) 0.045 Uani
C(6) 0.5637(6) 0.3806(5) 0.6504(6) 0.037 Uani
C(7) 0.1852(7) 0.5798(6) 0.8358(7) 0.047 Uani
C(8) 0.2122(8) 0.7298(6) 0.7961(8) 0.059 Uani
C(9) 0.0272(8) 0.4873(9) 0.7586(10) 0.078 Uani
H(1N1) 0.366 0.559 0.694 0.084 Uiso
H(1O1) 0.303 0.264 0.967 0.084 Uiso
H(7) 0.190 0.594 0.953 0.057 Uiso
H(41) 0.615 -0.011 0.863 0.063 Uiso
H(42) 0.529 -0.072 0.684 0.063 Uiso
H(81) 0.310 0.786 0.851 0.071 Uiso
H(82) 0.212 0.718 0.680 0.071 Uiso
H(83) 0.131 0.778 0.833 0.071 Uiso
H(91) -0.053 0.536 0.798 0.094 Uiso
H(92) 0.021 0.471 0.642 0.094 Uiso
H(93) 0.014 0.397 0.788 0.094 Uiso

loop_
_geom_bond_atom_site_label_1
_geom_bond_atom_site_label_2
_geom_bond_distance
Cl(1) C(5) 1.771(5)
Cl(2) C(5) 1.773(6)
Cl(3) C(5) 1.783(5)
O(1) C(1) 1.324(6)
O(2) C(3) 1.246(6)
O(3) C(3) 1.347(6)
O(3) C(4) 1.435(6)
N(1) C(1) 1.325(6)
N(1) C(7) 1.474(6)
N(2) C(6) 1.147(6)
C(1) C(2) 1.426(7)
C(2) C(3) 1.420(7)
C(2) C(6) 1.426(7)
C(4) C(5) 1.518(8)
C(7) C(8) 1.536(8)
C(7) C(9) 1.510(9)
